data_4119867
loop_
_publ_author_name
'Jiaxiang Chu'
'Christos E. Kefalidis'
'Laurent Maron'
'Xuebing Leng'
'Yaofeng Chen'

_publ_section_title
;
 Chameleon Behavior of a Newly Synthesized Scandium Nitrilimine Derivative
;
_journal_name_full 'Journal of the American Chemical Society'
_journal_page_first 8165
_journal_page_last 8168
_journal_paper_doi 10.1021/ja403387v
_journal_volume 135
_journal_year 2013
_chemical_formula_sum 'C47 H73 N8 S Sc Si'
_chemical_formula_weight 855.24
_chemical_name_systematic
; 
 ? 
;
_space_group_IT_number 14
_symmetry_cell_setting monoclinic
_symmetry_space_group_name_Hall '-P 2yn'
_symmetry_space_group_name_H-M 'P 1 21/n 1'
_atom_sites_solution_hydrogens geom
_atom_sites_solution_primary direct
_atom_sites_solution_secondary difmap
_audit_creation_method SHELXL-97
_cell_angle_alpha 90.00
_cell_angle_beta 96.219(2)
_cell_angle_gamma 90.00
_cell_formula_units_Z 4
_cell_length_a 12.1133(13)
_cell_length_b 18.690(2)
_cell_length_c 24.395(3)
_cell_measurement_reflns_used 4457
_cell_measurement_temperature 153(2)
_cell_measurement_theta_max 27.86
_cell_measurement_theta_min 2.18
_cell_volume 5490.5(11)
_computing_cell_refinement 'Bruker SAINT'
_computing_data_collection 'Bruker APEX2'
_computing_data_reduction 'Bruker SAINT'
_computing_molecular_graphics 'Bruker SHELXTL'
_computing_publication_material 'Bruker SHELXTL'
_computing_structure_refinement 'SHELXL-97 (Sheldrick, 2008)'
_computing_structure_solution 'SHELXS-97 (Sheldrick, 2008)'
_diffrn_ambient_temperature 153(2)
_diffrn_measured_fraction_theta_full 0.999
_diffrn_measured_fraction_theta_max 0.999
_diffrn_measurement_device_type 'Bruker APEX-II CCD'
_diffrn_measurement_method '\f and \w scans'
_diffrn_radiation_monochromator graphite
_diffrn_radiation_source 'fine-focus sealed tube'
_diffrn_radiation_type MoK\a
_diffrn_radiation_wavelength 0.71073
_diffrn_reflns_av_R_equivalents 0.0716
_diffrn_reflns_av_sigmaI/netI 0.0738
_diffrn_reflns_limit_h_max 14
_diffrn_reflns_limit_h_min -14
_diffrn_reflns_limit_k_max 23
_diffrn_reflns_limit_k_min -16
_diffrn_reflns_limit_l_max 30
_diffrn_reflns_limit_l_min -30
_diffrn_reflns_number 38042
_diffrn_reflns_theta_full 26.00
_diffrn_reflns_theta_max 26.00
_diffrn_reflns_theta_min 1.68
_exptl_absorpt_coefficient_mu 0.229
_exptl_absorpt_correction_T_max 0.9886
_exptl_absorpt_correction_T_min 0.9344
_exptl_absorpt_correction_type multi-scan
_exptl_absorpt_process_details sadabs
_exptl_crystal_colour yellow
_exptl_crystal_density_diffrn 1.035
_exptl_crystal_description block
_exptl_crystal_F_000 1848
_exptl_crystal_size_max 0.30
_exptl_crystal_size_mid 0.15
_exptl_crystal_size_min 0.05
_platon_squeeze_details
;
;
_refine_diff_density_max 0.648
_refine_diff_density_min -0.840
_refine_diff_density_rms 0.070
_refine_ls_extinction_method none
_refine_ls_goodness_of_fit_ref 1.024
_refine_ls_hydrogen_treatment constr
_refine_ls_matrix_type full
_refine_ls_number_parameters 551
_refine_ls_number_reflns 10768
_refine_ls_number_restraints 71
_refine_ls_restrained_S_all 1.064
_refine_ls_R_factor_all 0.0944
_refine_ls_R_factor_gt 0.0606
_refine_ls_shift/su_max 0.027
_refine_ls_shift/su_mean 0.001
_refine_ls_structure_factor_coef Fsqd
_refine_ls_weighting_details 'calc w=1/[\s^2^(Fo^2^)+(0.0998P)^2^+0.0000P] where P=(Fo^2^+2Fc^2^)/3'
_refine_ls_weighting_scheme calc
_refine_ls_wR_factor_gt 0.1603
_refine_ls_wR_factor_ref 0.1763
_reflns_number_gt 7151
_reflns_number_total 10768
_reflns_threshold_expression >2sigma(I)
_cod_data_source_file ja403387v_7.cif
_cod_data_source_block mo_dm12310_0m
_cod_original_cell_volume 5490.4(10)
_cod_database_code 4119867

loop_
_symmetry_equiv_pos_as_xyz
'x, y, z'
'-x+1/2, y+1/2, -z+1/2'
'-x, -y, -z'
'x-1/2, -y-1/2, z-1/2'

loop_
_atom_site_label
_atom_site_type_symbol
_atom_site_fract_x
_atom_site_fract_y
_atom_site_fract_z
_atom_site_U_iso_or_equiv
_atom_site_adp_type
_atom_site_occupancy
_atom_site_symmetry_multiplicity
_atom_site_calc_flag
_atom_site_refinement_flags
_atom_site_disorder_assembly
_atom_site_disorder_group
Sc1 Sc 0.80588(4) 0.66036(3) 0.39751(2) 0.01576(15) Uani 1 1 d . A .
Si1 Si 1.06154(9) 0.80143(7) 0.21943(5) 0.0445(3) Uani 1 1 d DU . .
S1 S 0.82619(7) 0.71915(5) 0.22390(3) 0.0263(2) Uani 1 1 d . . .
N1 N 0.7214(2) 0.76399(14) 0.40965(10) 0.0207(6) Uani 1 1 d . . .
N2 N 0.6759(2) 0.61489(14) 0.44152(10) 0.0210(6) Uani 1 1 d . . .
N3 N 0.8330(2) 0.53316(14) 0.39174(10) 0.0199(6) Uani 1 1 d . . .
N4 N 1.0241(2) 0.49598(15) 0.28162(11) 0.0283(6) Uani 1 1 d . . .
N5 N 0.9576(2) 0.67149(14) 0.44393(10) 0.0217(6) Uani 1 1 d . . .
H5D H 0.9976 0.6700 0.4199 0.026 Uiso 1 1 d RD . .
N6 N 0.8928(2) 0.69143(14) 0.32471(10) 0.0200(6) Uani 1 1 d . . .
N7 N 0.9770(2) 0.73010(15) 0.30577(11) 0.0252(6) Uani 1 1 d . A .
C23 C 0.8041(2) 0.68116(16) 0.28753(11) 0.0183(6) Uani 1 1 d . A .
C1 C 0.6302(3) 0.8530(2) 0.46483(15) 0.0389(9) Uani 1 1 d . . .
H1A H 0.6635 0.8865 0.4405 0.058 Uiso 1 1 calc R . .
H1B H 0.6600 0.8621 0.5031 0.058 Uiso 1 1 calc R . .
H1C H 0.5494 0.8595 0.4609 0.058 Uiso 1 1 calc R . .
C2 C 0.6574(3) 0.77700(19) 0.44934(12) 0.0262(7) Uani 1 1 d . . .
C3 C 0.6135(3) 0.72343(19) 0.48165(13) 0.0278(8) Uani 1 1 d . . .
H3A H 0.5760 0.7407 0.5113 0.033 Uiso 1 1 calc R . .
C4 C 0.6166(3) 0.65007(19) 0.47679(12) 0.0263(7) Uani 1 1 d . . .
C5 C 0.5474(3) 0.6082(2) 0.51357(14) 0.0363(9) Uani 1 1 d . . .
H5A H 0.5553 0.5569 0.5066 0.054 Uiso 1 1 calc R . .
H5B H 0.4692 0.6219 0.5057 0.054 Uiso 1 1 calc R . .
H5C H 0.5728 0.6185 0.5523 0.054 Uiso 1 1 calc R . .
C6 C 0.6589(3) 0.53734(18) 0.43749(13) 0.0265(7) Uani 1 1 d . . .
H6A H 0.5785 0.5269 0.4310 0.032 Uiso 1 1 calc R . .
H6B H 0.6884 0.5145 0.4727 0.032 Uiso 1 1 calc R . .
C7 C 0.7168(3) 0.50657(18) 0.39101(13) 0.0248(7) Uani 1 1 d . . .
H7A H 0.7178 0.4537 0.3939 0.030 Uiso 1 1 calc R . .
H7B H 0.6745 0.5195 0.3554 0.030 Uiso 1 1 calc R . .
C8 C 0.8752(3) 0.50279(18) 0.34187(12) 0.0244(7) Uani 1 1 d . . .
H8A H 0.8277 0.5202 0.3090 0.029 Uiso 1 1 calc R . .
H8B H 0.8677 0.4501 0.3430 0.029 Uiso 1 1 calc R . .
C9 C 0.9963(3) 0.52125(19) 0.33523(13) 0.0258(7) Uani 1 1 d . . .
H9A H 1.0071 0.5737 0.3379 0.031 Uiso 1 1 calc R . .
H9B H 1.0459 0.4984 0.3651 0.031 Uiso 1 1 calc R . .
C10 C 0.9003(3) 0.50626(18) 0.44200(13) 0.0261(7) Uani 1 1 d . . .
H10A H 0.9103 0.4544 0.4390 0.039 Uiso 1 1 calc R . .
H10B H 0.8620 0.5168 0.4745 0.039 Uiso 1 1 calc R . .
H10C H 0.9730 0.5298 0.4458 0.039 Uiso 1 1 calc R . .
C11 C 0.7474(3) 0.82306(16) 0.37461(12) 0.0210(7) Uani 1 1 d . . .
C12 C 0.6732(3) 0.83910(17) 0.32719(12) 0.0231(7) Uani 1 1 d . . .
C13 C 0.7006(3) 0.89374(18) 0.29261(13) 0.0291(8) Uani 1 1 d . . .
H13A H 0.6516 0.9047 0.2606 0.035 Uiso 1 1 calc R . .
C14 C 0.7965(3) 0.93221(19) 0.30352(15) 0.0341(8) Uani 1 1 d . . .
H14A H 0.8141 0.9691 0.2791 0.041 Uiso 1 1 calc R . .
C15 C 0.8681(3) 0.91700(19) 0.35052(14) 0.0329(8) Uani 1 1 d . . .
H15A H 0.9345 0.9440 0.3579 0.040 Uiso 1 1 calc R . .
C16 C 0.8450(3) 0.86363(18) 0.38667(13) 0.0263(7) Uani 1 1 d . . .
C17 C 0.9249(3) 0.85276(19) 0.43844(14) 0.0338(8) Uani 1 1 d . . .
H17A H 0.9007 0.8095 0.4582 0.041 Uiso 1 1 calc R . .
C18 C 0.9223(4) 0.9177(2) 0.47713(17) 0.0545(12) Uani 1 1 d . . .
H18A H 0.8462 0.9254 0.4860 0.082 Uiso 1 1 calc R . .
H18B H 0.9480 0.9603 0.4588 0.082 Uiso 1 1 calc R . .
H18C H 0.9711 0.9087 0.5112 0.082 Uiso 1 1 calc R . .
C19 C 1.0447(3) 0.8406(2) 0.42500(17) 0.0440(10) Uani 1 1 d . . .
H19A H 1.0467 0.7992 0.4005 0.066 Uiso 1 1 calc R . .
H19B H 1.0930 0.8317 0.4592 0.066 Uiso 1 1 calc R . .
H19C H 1.0706 0.8832 0.4067 0.066 Uiso 1 1 calc R . .
C20 C 0.5634(3) 0.79958(18) 0.31397(13) 0.0266(7) Uani 1 1 d . . .
H20A H 0.5714 0.7507 0.3307 0.032 Uiso 1 1 calc R . .
C21 C 0.4678(3) 0.8379(2) 0.33828(15) 0.0387(9) Uani 1 1 d . . .
H21A H 0.4864 0.8438 0.3781 0.058 Uiso 1 1 calc R . .
H21B H 0.3998 0.8094 0.3313 0.058 Uiso 1 1 calc R . .
H21C H 0.4560 0.8850 0.3210 0.058 Uiso 1 1 calc R . .
C22 C 0.5312(3) 0.7910(2) 0.25128(14) 0.0338(8) Uani 1 1 d . . .
H22A H 0.5909 0.7662 0.2349 0.051 Uiso 1 1 calc R . .
H22B H 0.5197 0.8384 0.2343 0.051 Uiso 1 1 calc R . .
H22C H 0.4626 0.7631 0.2448 0.051 Uiso 1 1 calc R . .
N8 N 0.7205(2) 0.64816(14) 0.30738(10) 0.0209(6) Uani 1 1 d . . .
C24 C 0.6220(2) 0.62662(17) 0.27597(12) 0.0219(7) Uani 1 1 d . A .
C25 C 0.5294(3) 0.61443(19) 0.30419(14) 0.0292(8) Uani 1 1 d . . .
H25A H 0.5359 0.6203 0.3431 0.035 Uiso 1 1 calc R A .
C26 C 0.4289(3) 0.5940(2) 0.27673(17) 0.0425(10) Uani 1 1 d . A .
H26A H 0.3670 0.5857 0.2967 0.051 Uiso 1 1 calc R . .
C27 C 0.4182(3) 0.5855(2) 0.21996(18) 0.0483(11) Uani 1 1 d . . .
H27A H 0.3486 0.5726 0.2008 0.058 Uiso 1 1 calc R A .
C28 C 0.5085(3) 0.5956(2) 0.19157(15) 0.0388(9) Uani 1 1 d . A .
H28A H 0.5011 0.5891 0.1527 0.047 Uiso 1 1 calc R . .
C29 C 0.6115(3) 0.61544(19) 0.21890(13) 0.0294(8) Uani 1 1 d . . .
H29A H 0.6739 0.6213 0.1989 0.035 Uiso 1 1 calc R A .
C34 C 0.9791(3) 0.5423(2) 0.23655(13) 0.0344(8) Uani 1 1 d . . .
H34A H 0.9996 0.5234 0.2016 0.052 Uiso 1 1 calc R . .
H34B H 1.0094 0.5906 0.2424 0.052 Uiso 1 1 calc R . .
H34C H 0.8980 0.5440 0.2353 0.052 Uiso 1 1 calc R . .
C35 C 1.1442(3) 0.4913(2) 0.28134(16) 0.0429(10) Uani 1 1 d . . .
H35A H 1.1752 0.4601 0.3115 0.064 Uiso 1 1 calc R . .
H35B H 1.1768 0.5391 0.2863 0.064 Uiso 1 1 calc R . .
H35C H 1.1613 0.4714 0.2461 0.064 Uiso 1 1 calc R . .
C36 C 1.0362(3) 0.67993(16) 0.48936(12) 0.0205(7) Uani 1 1 d . . .
C37 C 1.0006(3) 0.69353(18) 0.54209(12) 0.0256(7) Uani 1 1 d . . .
C38 C 1.0794(3) 0.7007(2) 0.58777(13) 0.0348(9) Uani 1 1 d . . .
H38A H 1.0551 0.7094 0.6229 0.042 Uiso 1 1 calc R . .
C39 C 1.1922(3) 0.6954(2) 0.58328(15) 0.0386(9) Uani 1 1 d . . .
H39A H 1.2447 0.6992 0.6150 0.046 Uiso 1 1 calc R . .
C40 C 1.2262(3) 0.68466(19) 0.53241(14) 0.0333(8) Uani 1 1 d . . .
H40A H 1.3036 0.6822 0.5293 0.040 Uiso 1 1 calc R . .
C41 C 1.1527(3) 0.67724(17) 0.48523(13) 0.0253(7) Uani 1 1 d . . .
C42 C 1.2008(3) 0.6642(2) 0.43016(14) 0.0325(8) Uani 1 1 d . . .
H42A H 1.1480 0.6702 0.4046 0.039 Uiso 1 1 d RD . .
C43 C 1.2389(3) 0.5871(2) 0.42648(15) 0.0398(9) Uani 1 1 d . . .
H43A H 1.1781 0.5549 0.4333 0.060 Uiso 1 1 calc R . .
H43B H 1.3024 0.5787 0.4542 0.060 Uiso 1 1 calc R . .
H43C H 1.2610 0.5781 0.3896 0.060 Uiso 1 1 calc R . .
C44 C 1.2920(3) 0.7167(2) 0.41940(19) 0.0505(11) Uani 1 1 d . . .
H44A H 1.2645 0.7658 0.4220 0.076 Uiso 1 1 calc R . .
H44B H 1.3141 0.7086 0.3824 0.076 Uiso 1 1 calc R . .
H44C H 1.3563 0.7097 0.4469 0.076 Uiso 1 1 calc R . .
C45 C 0.8786(3) 0.70000(18) 0.55022(12) 0.0273(7) Uani 1 1 d . . .
H45A H 0.8356 0.7015 0.5129 0.033 Uiso 1 1 calc R . .
C46 C 0.8389(3) 0.6355(2) 0.58037(15) 0.0391(9) Uani 1 1 d . . .
H46A H 0.8552 0.5917 0.5606 0.059 Uiso 1 1 calc R . .
H46B H 0.7586 0.6391 0.5821 0.059 Uiso 1 1 calc R . .
H46C H 0.8771 0.6339 0.6179 0.059 Uiso 1 1 calc R . .
C47 C 0.8533(3) 0.7693(2) 0.58037(15) 0.0437(10) Uani 1 1 d . . .
H47A H 0.8789 0.8105 0.5603 0.066 Uiso 1 1 calc R . .
H47B H 0.8919 0.7685 0.6178 0.066 Uiso 1 1 calc R . .
H47C H 0.7731 0.7731 0.5822 0.066 Uiso 1 1 calc R . .
C48 C 0.9568(3) 0.74861(18) 0.25432(13) 0.0267(7) Uani 1 1 d . A .
C49 C 1.0024(9) 0.8277(7) 0.1521(4) 0.081(2) Uani 0.50 1 d PDU A 1
H49A H 0.9316 0.8521 0.1548 0.122 Uiso 0.50 1 calc PR A 1
H49B H 0.9898 0.7852 0.1287 0.122 Uiso 0.50 1 calc PR A 1
H49C H 1.0534 0.8602 0.1359 0.122 Uiso 0.50 1 calc PR A 1
C50 C 1.1214(7) 0.8686(5) 0.2718(3) 0.055(2) Uani 0.50 1 d PDU A 1
H50A H 1.0644 0.9038 0.2784 0.082 Uiso 0.50 1 calc PR A 1
H50B H 1.1845 0.8929 0.2580 0.082 Uiso 0.50 1 calc PR A 1
H50C H 1.1465 0.8440 0.3064 0.082 Uiso 0.50 1 calc PR A 1
C51 C 1.1825(6) 0.7406(5) 0.2120(4) 0.063(2) Uani 0.50 1 d PDU A 1
H51A H 1.2388 0.7665 0.1938 0.095 Uiso 0.50 1 calc PR A 1
H51B H 1.1570 0.6989 0.1897 0.095 Uiso 0.50 1 calc PR A 1
H51C H 1.2146 0.7247 0.2485 0.095 Uiso 0.50 1 calc PR A 1
C49' C 1.0696(12) 0.7544(7) 0.1513(4) 0.097(3) Uani 0.50 1 d PDU A 2
H49D H 1.0059 0.7683 0.1253 0.146 Uiso 0.50 1 calc PR A 2
H49E H 1.0686 0.7025 0.1570 0.146 Uiso 0.50 1 calc PR A 2
H49F H 1.1385 0.7680 0.1364 0.146 Uiso 0.50 1 calc PR A 2
C50' C 1.1920(8) 0.8024(8) 0.2577(5) 0.093(2) Uani 0.50 1 d PDU A 2
H50D H 1.1950 0.8413 0.2848 0.140 Uiso 0.50 1 calc PR A 2
H50E H 1.2494 0.8098 0.2329 0.140 Uiso 0.50 1 calc PR A 2
H50F H 1.2047 0.7566 0.2769 0.140 Uiso 0.50 1 calc PR A 2
C51' C 0.9884(9) 0.8810(6) 0.1861(6) 0.097(3) Uani 0.50 1 d PDU A 2
H51D H 0.9236 0.8924 0.2052 0.145 Uiso 0.50 1 calc PR A 2
H51E H 0.9643 0.8701 0.1473 0.145 Uiso 0.50 1 calc PR A 2
H51F H 1.0391 0.9220 0.1883 0.145 Uiso 0.50 1 calc PRU A 2

loop_
_atom_site_aniso_label
_atom_site_aniso_U_11
_atom_site_aniso_U_22
_atom_site_aniso_U_33
_atom_site_aniso_U_23
_atom_site_aniso_U_13
_atom_site_aniso_U_12
Sc1 0.0132(3) 0.0179(3) 0.0160(3) 0.0018(2) 0.0006(2) -0.0010(2)
Si1 0.0349(6) 0.0495(7) 0.0523(7) 0.0166(5) 0.0198(5) -0.0092(5)
S1 0.0250(4) 0.0334(5) 0.0204(4) 0.0080(3) 0.0021(3) -0.0007(4)
N1 0.0198(13) 0.0206(15) 0.0211(13) 0.0011(11) -0.0001(10) 0.0010(11)
N2 0.0182(13) 0.0218(15) 0.0234(13) 0.0048(11) 0.0044(10) 0.0011(11)
N3 0.0153(12) 0.0206(15) 0.0233(13) 0.0021(11) 0.0005(10) 0.0007(10)
N4 0.0267(15) 0.0300(17) 0.0291(15) -0.0023(12) 0.0076(11) 0.0039(12)
N5 0.0190(13) 0.0265(16) 0.0192(13) -0.0014(11) 0.0001(10) -0.0025(11)
N6 0.0145(12) 0.0240(15) 0.0215(13) 0.0034(11) 0.0020(10) -0.0040(11)
N7 0.0180(13) 0.0270(16) 0.0315(15) 0.0044(12) 0.0064(11) -0.0055(11)
C23 0.0192(15) 0.0203(17) 0.0155(14) 0.0022(12) 0.0022(11) 0.0011(12)
C1 0.050(2) 0.037(2) 0.0319(19) -0.0030(16) 0.0116(17) 0.0114(18)
C2 0.0273(17) 0.0292(19) 0.0212(16) -0.0029(14) -0.0012(13) 0.0037(14)
C3 0.0266(17) 0.036(2) 0.0223(16) 0.0015(14) 0.0086(13) 0.0076(15)
C4 0.0191(16) 0.037(2) 0.0235(16) 0.0064(14) 0.0030(12) 0.0041(14)
C5 0.0301(19) 0.045(2) 0.037(2) 0.0110(17) 0.0157(15) 0.0037(17)
C6 0.0205(16) 0.029(2) 0.0310(17) 0.0075(14) 0.0086(13) -0.0014(14)
C7 0.0231(17) 0.0201(18) 0.0305(17) 0.0027(13) 0.0001(13) -0.0057(13)
C8 0.0273(17) 0.0214(18) 0.0237(16) -0.0010(13) -0.0006(13) -0.0002(14)
C9 0.0210(16) 0.0294(19) 0.0264(17) -0.0024(14) 0.0002(13) 0.0021(14)
C10 0.0269(17) 0.0255(19) 0.0257(16) 0.0046(14) 0.0019(13) 0.0030(14)
C11 0.0239(16) 0.0138(16) 0.0254(16) -0.0023(12) 0.0028(12) 0.0015(13)
C12 0.0229(16) 0.0211(17) 0.0252(16) 0.0001(13) 0.0018(12) -0.0002(13)
C13 0.0305(18) 0.0257(19) 0.0294(17) 0.0061(14) -0.0039(14) 0.0018(15)
C14 0.039(2) 0.0229(19) 0.041(2) 0.0089(15) 0.0047(16) -0.0023(16)
C15 0.0322(19) 0.0212(19) 0.045(2) 0.0017(16) 0.0007(16) -0.0050(15)
C16 0.0292(18) 0.0183(18) 0.0307(17) -0.0028(13) -0.0007(14) -0.0006(14)
C17 0.036(2) 0.022(2) 0.040(2) -0.0016(15) -0.0093(16) -0.0044(15)
C18 0.069(3) 0.035(3) 0.053(3) -0.008(2) -0.020(2) -0.002(2)
C19 0.031(2) 0.033(2) 0.064(3) 0.0070(19) -0.0117(18) -0.0099(17)
C20 0.0216(16) 0.0247(19) 0.0324(18) 0.0067(14) -0.0024(13) 0.0002(14)
C21 0.0284(19) 0.048(2) 0.041(2) 0.0032(18) 0.0088(15) 0.0004(17)
C22 0.035(2) 0.029(2) 0.0349(19) -0.0023(15) -0.0075(15) 0.0033(16)
N8 0.0155(12) 0.0261(16) 0.0205(13) 0.0009(11) -0.0002(10) -0.0036(11)
C24 0.0194(15) 0.0146(16) 0.0295(16) 0.0015(13) -0.0069(12) 0.0020(13)
C25 0.0219(17) 0.029(2) 0.0354(18) 0.0011(15) -0.0018(14) -0.0039(14)
C26 0.0212(18) 0.050(3) 0.054(2) -0.0007(19) -0.0045(16) -0.0068(17)
C27 0.027(2) 0.050(3) 0.063(3) -0.013(2) -0.0156(19) -0.0054(18)
C28 0.046(2) 0.032(2) 0.0338(19) -0.0088(16) -0.0163(17) 0.0017(17)
C29 0.0266(18) 0.027(2) 0.0324(18) -0.0039(15) -0.0049(14) 0.0039(15)
C34 0.043(2) 0.033(2) 0.0286(18) 0.0015(15) 0.0081(15) 0.0021(17)
C35 0.029(2) 0.055(3) 0.047(2) 0.0012(19) 0.0140(17) 0.0094(18)
C36 0.0230(16) 0.0131(16) 0.0235(15) 0.0028(12) -0.0060(12) -0.0011(12)
C37 0.0319(18) 0.0218(18) 0.0213(16) 0.0005(13) -0.0053(13) 0.0027(14)
C38 0.044(2) 0.037(2) 0.0212(17) -0.0066(15) -0.0061(15) 0.0037(17)
C39 0.038(2) 0.040(2) 0.0325(19) -0.0044(17) -0.0207(16) -0.0016(17)
C40 0.0223(17) 0.034(2) 0.041(2) 0.0006(16) -0.0109(15) -0.0033(15)
C41 0.0269(17) 0.0190(18) 0.0282(17) 0.0053(13) -0.0051(13) -0.0040(13)
C42 0.0181(16) 0.048(2) 0.0305(18) 0.0102(16) -0.0016(13) -0.0048(16)
C43 0.036(2) 0.049(3) 0.035(2) -0.0002(17) 0.0069(16) -0.0041(18)
C44 0.031(2) 0.055(3) 0.066(3) 0.021(2) 0.0073(19) -0.0106(19)
C45 0.0319(18) 0.031(2) 0.0181(15) -0.0003(13) -0.0003(13) 0.0065(15)
C46 0.041(2) 0.040(2) 0.036(2) 0.0012(17) 0.0013(16) 0.0049(18)
C47 0.052(2) 0.043(2) 0.036(2) -0.0026(18) 0.0069(17) 0.015(2)
C48 0.0208(16) 0.030(2) 0.0294(17) 0.0048(14) 0.0049(13) -0.0026(14)
C49 0.081(4) 0.095(5) 0.068(3) 0.034(3) 0.008(3) -0.011(4)
C50 0.043(3) 0.058(4) 0.068(4) -0.010(3) 0.026(3) -0.026(3)
C51 0.045(4) 0.069(4) 0.082(4) -0.007(4) 0.035(3) -0.011(3)
C49' 0.111(5) 0.103(5) 0.081(3) -0.015(3) 0.029(3) -0.012(4)
C50' 0.067(3) 0.105(5) 0.103(4) 0.016(4) -0.009(3) -0.015(4)
C51' 0.085(6) 0.100(6) 0.112(6) 0.053(5) 0.038(5) -0.013(5)

loop_
_atom_type_symbol
_atom_type_description
_atom_type_scat_dispersion_real
_atom_type_scat_dispersion_imag
_atom_type_scat_source
C C 0.0033 0.0016 'International Tables Vol C Tables 4.2.6.8 and 6.1.1.4'
H H 0.0000 0.0000 'International Tables Vol C Tables 4.2.6.8 and 6.1.1.4'
N N 0.0061 0.0033 'International Tables Vol C Tables 4.2.6.8 and 6.1.1.4'
S S 0.1246 0.1234 'International Tables Vol C Tables 4.2.6.8 and 6.1.1.4'
Sc Sc 0.2519 0.3716 'International Tables Vol C Tables 4.2.6.8 and 6.1.1.4'
Si Si 0.0817 0.0704 'International Tables Vol C Tables 4.2.6.8 and 6.1.1.4'

loop_
_geom_angle_atom_site_label_1
_geom_angle_atom_site_label_2
_geom_angle_atom_site_label_3
_geom_angle
N5 Sc1 N2 114.74(10)
N5 Sc1 N1 103.55(10)
N2 Sc1 N1 84.63(10)
N5 Sc1 N6 86.66(9)
N2 Sc1 N6 157.28(9)
N1 Sc1 N6 98.19(9)
N5 Sc1 N8 143.47(9)
N2 Sc1 N8 98.99(9)
N1 Sc1 N8 92.72(9)
N6 Sc1 N8 58.45(9)
N5 Sc1 N3 90.72(9)
N2 Sc1 N3 75.71(9)
N1 Sc1 N3 159.30(9)
N6 Sc1 N3 97.53(9)
N8 Sc1 N3 84.13(9)
N5 Sc1 C23 116.12(9)
N2 Sc1 C23 128.12(9)
N1 Sc1 C23 93.02(9)
N6 Sc1 C23 29.57(9)
N8 Sc1 C23 29.20(9)
N3 Sc1 C23 94.03(9)
N5 Sc1 H5D 19.7
N2 Sc1 H5D 132.1
N1 Sc1 H5D 111.2
N6 Sc1 H5D 67.9
N8 Sc1 H5D 123.7
N3 Sc1 H5D 87.2
C23 Sc1 H5D 97.0
C50' Si1 C49 137.5(6)
C50' Si1 C51' 125.6(6)
C49 Si1 C51' 42.2(5)
C50' Si1 C51 52.3(5)
C49 Si1 C51 108.4(6)
C51' Si1 C51 140.9(5)
C50' Si1 C50 50.9(5)
C49 Si1 C50 121.9(6)
C51' Si1 C50 84.0(6)
C51 Si1 C50 102.9(4)
C50' Si1 C48 112.3(4)
C49 Si1 C48 109.7(4)
C51' Si1 C48 107.6(4)
C51 Si1 C48 107.3(3)
C50 Si1 C48 105.8(3)
C50' Si1 C49' 110.2(7)
C49 Si1 C49' 51.3(6)
C51' Si1 C49' 93.1(6)
C51 Si1 C49' 61.2(5)
C50 Si1 C49' 148.7(5)
C48 Si1 C49' 104.8(4)
C23 S1 C48 88.25(14)
C2 N1 C11 118.1(3)
C2 N1 Sc1 124.8(2)
C11 N1 Sc1 116.83(18)
C4 N2 C6 116.4(3)
C4 N2 Sc1 126.1(2)
C6 N2 Sc1 117.20(19)
C8 N3 C10 109.9(2)
C8 N3 C7 105.7(2)
C10 N3 C7 109.3(2)
C8 N3 Sc1 119.19(19)
C10 N3 Sc1 110.64(19)
C7 N3 Sc1 101.27(18)
C34 N4 C35 108.9(3)
C34 N4 C9 112.3(3)
C35 N4 C9 110.5(3)
C36 N5 Sc1 160.5(2)
C36 N5 H5D 99.8
Sc1 N5 H5D 99.7
C23 N6 N7 114.7(2)
C23 N6 Sc1 95.08(17)
N7 N6 Sc1 146.71(19)
C48 N7 N6 113.4(3)
N8 C23 N6 114.1(2)
N8 C23 S1 135.2(2)
N6 C23 S1 110.7(2)
N8 C23 Sc1 59.61(14)
N6 C23 Sc1 55.35(14)
S1 C23 Sc1 161.68(16)
C2 C1 H1A 109.5
C2 C1 H1B 109.5
H1A C1 H1B 109.5
C2 C1 H1C 109.5
H1A C1 H1C 109.5
H1B C1 H1C 109.5
N1 C2 C3 124.2(3)
N1 C2 C1 120.9(3)
C3 C2 C1 114.8(3)
C4 C3 C2 129.9(3)
C4 C3 H3A 115.0
C2 C3 H3A 115.0
N2 C4 C3 124.1(3)
N2 C4 C5 119.6(3)
C3 C4 C5 116.3(3)
C4 C5 H5A 109.5
C4 C5 H5B 109.5
H5A C5 H5B 109.5
C4 C5 H5C 109.5
H5A C5 H5C 109.5
H5B C5 H5C 109.5
N2 C6 C7 110.7(2)
N2 C6 H6A 109.5
C7 C6 H6A 109.5
N2 C6 H6B 109.5
C7 C6 H6B 109.5
H6A C6 H6B 108.1
N3 C7 C6 112.2(3)
N3 C7 H7A 109.2
C6 C7 H7A 109.2
N3 C7 H7B 109.2
C6 C7 H7B 109.2
H7A C7 H7B 107.9
N3 C8 C9 114.8(3)
N3 C8 H8A 108.6
C9 C8 H8A 108.6
N3 C8 H8B 108.6
C9 C8 H8B 108.6
H8A C8 H8B 107.5
N4 C9 C8 109.7(3)
N4 C9 H9A 109.7
C8 C9 H9A 109.7
N4 C9 H9B 109.7
C8 C9 H9B 109.7
H9A C9 H9B 108.2
N3 C10 H10A 109.5
N3 C10 H10B 109.5
H10A C10 H10B 109.5
N3 C10 H10C 109.5
H10A C10 H10C 109.5
H10B C10 H10C 109.5
C16 C11 C12 120.0(3)
C16 C11 N1 121.1(3)
C12 C11 N1 118.8(3)
C13 C12 C11 118.6(3)
C13 C12 C20 119.2(3)
C11 C12 C20 122.1(3)
C14 C13 C12 121.5(3)
C14 C13 H13A 119.2
C12 C13 H13A 119.2
C13 C14 C15 119.6(3)
C13 C14 H14A 120.2
C15 C14 H14A 120.2
C16 C15 C14 121.5(3)
C16 C15 H15A 119.2
C14 C15 H15A 119.2
C15 C16 C11 118.7(3)
C15 C16 C17 118.2(3)
C11 C16 C17 123.1(3)
C16 C17 C19 111.9(3)
C16 C17 C18 110.5(3)
C19 C17 C18 109.2(3)
C16 C17 H17A 108.4
C19 C17 H17A 108.4
C18 C17 H17A 108.4
C17 C18 H18A 109.5
C17 C18 H18B 109.5
H18A C18 H18B 109.5
C17 C18 H18C 109.5
H18A C18 H18C 109.5
H18B C18 H18C 109.5
C17 C19 H19A 109.5
C17 C19 H19B 109.5
H19A C19 H19B 109.5
C17 C19 H19C 109.5
H19A C19 H19C 109.5
H19B C19 H19C 109.5
C12 C20 C21 111.7(3)
C12 C20 C22 112.3(3)
C21 C20 C22 108.1(3)
C12 C20 H20A 108.2
C21 C20 H20A 108.2
C22 C20 H20A 108.2
C20 C21 H21A 109.5
C20 C21 H21B 109.5
H21A C21 H21B 109.5
C20 C21 H21C 109.5
H21A C21 H21C 109.5
H21B C21 H21C 109.5
C20 C22 H22A 109.5
C20 C22 H22B 109.5
H22A C22 H22B 109.5
C20 C22 H22C 109.5
H22A C22 H22C 109.5
H22B C22 H22C 109.5
C23 N8 C24 125.0(3)
C23 N8 Sc1 91.19(17)
C24 N8 Sc1 143.5(2)
C25 C24 C29 118.3(3)
C25 C24 N8 117.2(3)
C29 C24 N8 124.4(3)
C26 C25 C24 121.3(3)
C26 C25 H25A 119.3
C24 C25 H25A 119.3
C25 C26 C27 119.9(4)
C25 C26 H26A 120.0
C27 C26 H26A 120.0
C28 C27 C26 119.8(3)
C28 C27 H27A 120.1
C26 C27 H27A 120.1
C27 C28 C29 121.0(3)
C27 C28 H28A 119.5
C29 C28 H28A 119.5
C24 C29 C28 119.6(3)
C24 C29 H29A 120.2
C28 C29 H29A 120.2
N4 C34 H34A 109.5
N4 C34 H34B 109.5
H34A C34 H34B 109.5
N4 C34 H34C 109.5
H34A C34 H34C 109.5
H34B C34 H34C 109.5
N4 C35 H35A 109.5
N4 C35 H35B 109.5
H35A C35 H35B 109.5
N4 C35 H35C 109.5
H35A C35 H35C 109.5
H35B C35 H35C 109.5
N5 C36 C37 119.4(3)
N5 C36 C41 122.5(3)
C37 C36 C41 118.0(3)
C38 C37 C36 119.4(3)
C38 C37 C45 118.7(3)
C36 C37 C45 121.9(3)
C39 C38 C37 121.7(3)
C39 C38 H38A 119.1
C37 C38 H38A 119.1
C40 C39 C38 118.7(3)
C40 C39 H39A 120.7
C38 C39 H39A 120.7
C39 C40 C41 122.8(3)
C39 C40 H40A 118.6
C41 C40 H40A 118.6
C40 C41 C36 119.3(3)
C40 C41 C42 118.1(3)
C36 C41 C42 122.5(3)
C43 C42 C44 111.7(3)
C43 C42 C41 110.4(3)
C44 C42 C41 113.5(3)
C43 C42 H42A 106.9
C44 C42 H42A 106.9
C41 C42 H42A 107.0
C42 C43 H43A 109.5
C42 C43 H43B 109.5
H43A C43 H43B 109.5
C42 C43 H43C 109.5
H43A C43 H43C 109.5
H43B C43 H43C 109.5
C42 C44 H44A 109.5
C42 C44 H44B 109.5
H44A C44 H44B 109.5
C42 C44 H44C 109.5
H44A C44 H44C 109.5
H44B C44 H44C 109.5
C37 C45 C46 111.4(3)
C37 C45 C47 112.2(3)
C46 C45 C47 110.4(3)
C37 C45 H45A 107.6
C46 C45 H45A 107.6
C47 C45 H45A 107.6
C45 C46 H46A 109.5
C45 C46 H46B 109.5
H46A C46 H46B 109.5
C45 C46 H46C 109.5
H46A C46 H46C 109.5
H46B C46 H46C 109.5
C45 C47 H47A 109.5
C45 C47 H47B 109.5
H47A C47 H47B 109.5
C45 C47 H47C 109.5
H47A C47 H47C 109.5
H47B C47 H47C 109.5
N7 C48 S1 113.0(2)
N7 C48 Si1 120.7(2)
S1 C48 Si1 126.30(18)
Si1 C49 H49A 109.5
Si1 C49 H49B 109.5
Si1 C49 H49C 109.5
Si1 C50 H50A 109.5
Si1 C50 H50B 109.5
H50A C50 H50B 109.5
Si1 C50 H50C 109.5
H50A C50 H50C 109.5
H50B C50 H50C 109.5
Si1 C51 H51A 109.5
Si1 C51 H51B 109.5
H51A C51 H51B 109.5
Si1 C51 H51C 109.5
H51A C51 H51C 109.5
H51B C51 H51C 109.5
Si1 C49' H49D 109.5
Si1 C49' H49E 109.5
H49D C49' H49E 109.5
Si1 C49' H49F 109.5
H49D C49' H49F 109.5
H49E C49' H49F 109.5
Si1 C50' H50D 109.5
Si1 C50' H50E 109.5
H50D C50' H50E 109.5
Si1 C50' H50F 109.5
H50D C50' H50F 109.5
H50E C50' H50F 109.5
Si1 C51' H51D 109.5
Si1 C51' H51E 109.5
H51D C51' H51E 109.5
Si1 C51' H51F 109.5
H51D C51' H51F 109.5
H51E C51' H51F 109.5

loop_
_geom_bond_atom_site_label_1
_geom_bond_atom_site_label_2
_geom_bond_distance
Sc1 N5 2.062(2)
Sc1 N2 2.173(2)
Sc1 N1 2.225(3)
Sc1 N6 2.237(2)
Sc1 N8 2.337(2)
Sc1 N3 2.406(3)
Sc1 C23 2.709(3)
Sc1 H5D 2.3346
Si1 C50' 1.746(8)
Si1 C49 1.788(7)
Si1 C51' 1.871(8)
Si1 C51 1.878(7)
Si1 C50 1.880(7)
Si1 C48 1.882(3)
Si1 C49' 1.891(8)
S1 C23 1.753(3)
S1 C48 1.761(3)
N1 C2 1.327(4)
N1 C11 1.452(4)
N2 C4 1.350(4)
N2 C6 1.466(4)
N3 C8 1.482(4)
N3 C10 1.485(4)
N3 C7 1.491(4)
N4 C34 1.458(4)
N4 C35 1.459(4)
N4 C9 1.464(4)
N5 C36 1.390(4)
N5 H5D 0.8000
N6 C23 1.342(4)
N6 N7 1.370(3)
N7 C48 1.299(4)
C23 N8 1.322(4)
C1 C2 1.516(5)
C1 H1A 0.9800
C1 H1B 0.9800
C1 H1C 0.9800
C2 C3 1.414(5)
C3 C4 1.377(5)
C3 H3A 0.9500
C4 C5 1.511(4)
C5 H5A 0.9800
C5 H5B 0.9800
C5 H5C 0.9800
C6 C7 1.510(4)
C6 H6A 0.9900
C6 H6B 0.9900
C7 H7A 0.9900
C7 H7B 0.9900
C8 C9 1.533(4)
C8 H8A 0.9900
C8 H8B 0.9900
C9 H9A 0.9900
C9 H9B 0.9900
C10 H10A 0.9800
C10 H10B 0.9800
C10 H10C 0.9800
C11 C16 1.408(4)
C11 C12 1.418(4)
C12 C13 1.387(5)
C12 C20 1.525(4)
C13 C14 1.368(5)
C13 H13A 0.9500
C14 C15 1.390(5)
C14 H14A 0.9500
C15 C16 1.380(5)
C15 H15A 0.9500
C16 C17 1.519(4)
C17 C19 1.539(5)
C17 C18 1.540(5)
C17 H17A 1.0000
C18 H18A 0.9800
C18 H18B 0.9800
C18 H18C 0.9800
C19 H19A 0.9800
C19 H19B 0.9800
C19 H19C 0.9800
C20 C21 1.534(5)
C20 C22 1.545(5)
C20 H20A 1.0000
C21 H21A 0.9800
C21 H21B 0.9800
C21 H21C 0.9800
C22 H22A 0.9800
C22 H22B 0.9800
C22 H22C 0.9800
N8 C24 1.405(4)
C24 C25 1.397(4)
C24 C29 1.400(4)
C25 C26 1.379(5)
C25 H25A 0.9500
C26 C27 1.386(6)
C26 H26A 0.9500
C27 C28 1.370(6)
C27 H27A 0.9500
C28 C29 1.399(5)
C28 H28A 0.9500
C29 H29A 0.9500
C34 H34A 0.9800
C34 H34B 0.9800
C34 H34C 0.9800
C35 H35A 0.9800
C35 H35B 0.9800
C35 H35C 0.9800
C36 C37 1.424(4)
C36 C41 1.426(4)
C37 C38 1.393(4)
C37 C45 1.517(5)
C38 C39 1.386(5)
C38 H38A 0.9500
C39 C40 1.364(5)
C39 H39A 0.9500
C40 C41 1.384(4)
C40 H40A 0.9500
C41 C42 1.540(5)
C42 C43 1.518(5)
C42 C44 1.523(5)
C42 H42A 0.8501
C43 H43A 0.9800
C43 H43B 0.9800
C43 H43C 0.9800
C44 H44A 0.9800
C44 H44B 0.9800
C44 H44C 0.9800
C45 C46 1.518(5)
C45 C47 1.537(5)
C45 H45A 1.0000
C46 H46A 0.9800
C46 H46B 0.9800
C46 H46C 0.9800
C47 H47A 0.9800
C47 H47B 0.9800
C47 H47C 0.9800
C49 H49A 0.9800
C49 H49B 0.9800
C49 H49C 0.9800
C50 H50A 0.9800
C50 H50B 0.9800
C50 H50C 0.9800
C51 H51A 0.9800
C51 H51B 0.9800
C51 H51C 0.9800
C49' H49D 0.9800
C49' H49E 0.9800
C49' H49F 0.9800
C50' H50D 0.9800
C50' H50E 0.9800
C50' H50F 0.9800
C51' H51D 0.9800
C51' H51E 0.9800
C51' H51F 0.9800

loop_
_geom_torsion_atom_site_label_1
_geom_torsion_atom_site_label_2
_geom_torsion_atom_site_label_3
_geom_torsion_atom_site_label_4
_geom_torsion
N5 Sc1 N1 C2 -90.3(3)
N2 Sc1 N1 C2 23.9(2)
N6 Sc1 N1 C2 -178.8(2)
N8 Sc1 N1 C2 122.7(2)
N3 Sc1 N1 C2 42.1(4)
C23 Sc1 N1 C2 151.9(2)
N5 Sc1 N1 C11 83.6(2)
N2 Sc1 N1 C11 -162.2(2)
N6 Sc1 N1 C11 -4.9(2)
N8 Sc1 N1 C11 -63.4(2)
N3 Sc1 N1 C11 -144.0(2)
C23 Sc1 N1 C11 -34.2(2)
N5 Sc1 N2 C4 78.9(3)
N1 Sc1 N2 C4 -23.6(2)
N6 Sc1 N2 C4 -122.0(3)
N8 Sc1 N2 C4 -115.5(2)
N3 Sc1 N2 C4 163.0(3)
C23 Sc1 N2 C4 -113.2(2)
N5 Sc1 N2 C6 -93.9(2)
N1 Sc1 N2 C6 163.6(2)
N6 Sc1 N2 C6 65.2(3)
N8 Sc1 N2 C6 71.7(2)
N3 Sc1 N2 C6 -9.8(2)
C23 Sc1 N2 C6 74.0(2)
N5 Sc1 N3 C8 -97.7(2)
N2 Sc1 N3 C8 146.9(2)
N1 Sc1 N3 C8 128.2(3)
N6 Sc1 N3 C8 -11.0(2)
N8 Sc1 N3 C8 46.0(2)
C23 Sc1 N3 C8 18.5(2)
N5 Sc1 N3 C10 31.2(2)
N2 Sc1 N3 C10 -84.2(2)
N1 Sc1 N3 C10 -103.0(3)
N6 Sc1 N3 C10 117.89(19)
N8 Sc1 N3 C10 174.9(2)
C23 Sc1 N3 C10 147.41(19)
N5 Sc1 N3 C7 146.92(18)
N2 Sc1 N3 C7 31.54(17)
N1 Sc1 N3 C7 12.8(3)
N6 Sc1 N3 C7 -126.35(17)
N8 Sc1 N3 C7 -69.32(17)
C23 Sc1 N3 C7 -96.83(17)
N2 Sc1 N5 C36 -25.9(7)
N1 Sc1 N5 C36 64.4(7)
N6 Sc1 N5 C36 162.0(7)
N8 Sc1 N5 C36 178.4(6)
N3 Sc1 N5 C36 -100.5(7)
C23 Sc1 N5 C36 164.7(6)
N5 Sc1 N6 C23 175.16(19)
N2 Sc1 N6 C23 14.1(4)
N1 Sc1 N6 C23 -81.62(19)
N8 Sc1 N6 C23 6.54(17)
N3 Sc1 N6 C23 84.87(19)
N5 Sc1 N6 N7 -30.8(4)
N2 Sc1 N6 N7 168.1(3)
N1 Sc1 N6 N7 72.5(4)
N8 Sc1 N6 N7 160.6(4)
N3 Sc1 N6 N7 -121.0(4)
C23 Sc1 N6 N7 154.1(5)
C23 N6 N7 C48 -1.6(4)
Sc1 N6 N7 C48 -152.9(3)
N7 N6 C23 N8 -175.5(3)
Sc1 N6 C23 N8 -10.8(3)
N7 N6 C23 S1 1.9(3)
Sc1 N6 C23 S1 166.57(15)
N7 N6 C23 Sc1 -164.7(3)
C48 S1 C23 N8 175.3(4)
C48 S1 C23 N6 -1.3(2)
C48 S1 C23 Sc1 36.1(5)
N5 Sc1 C23 N8 163.14(18)
N2 Sc1 C23 N8 -4.6(2)
N1 Sc1 C23 N8 -90.17(19)
N6 Sc1 C23 N8 168.5(3)
N3 Sc1 C23 N8 70.36(19)
N5 Sc1 C23 N6 -5.4(2)
N2 Sc1 C23 N6 -173.15(18)
N1 Sc1 C23 N6 101.31(19)
N8 Sc1 C23 N6 -168.5(3)
N3 Sc1 C23 N6 -98.17(19)
N5 Sc1 C23 S1 -49.1(5)
N2 Sc1 C23 S1 143.1(5)
N1 Sc1 C23 S1 57.6(5)
N6 Sc1 C23 S1 -43.7(4)
N8 Sc1 C23 S1 147.7(6)
N3 Sc1 C23 S1 -141.9(5)
C11 N1 C2 C3 171.3(3)
Sc1 N1 C2 C3 -14.9(4)
C11 N1 C2 C1 -11.4(4)
Sc1 N1 C2 C1 162.4(2)
N1 C2 C3 C4 -6.8(6)
C1 C2 C3 C4 175.8(3)
C6 N2 C4 C3 -173.1(3)
Sc1 N2 C4 C3 14.0(4)
C6 N2 C4 C5 6.3(4)
Sc1 N2 C4 C5 -166.6(2)
C2 C3 C4 N2 7.6(5)
C2 C3 C4 C5 -171.8(3)
C4 N2 C6 C7 171.7(3)
Sc1 N2 C6 C7 -14.8(3)
C8 N3 C7 C6 -175.9(3)
C10 N3 C7 C6 65.8(3)
Sc1 N3 C7 C6 -51.0(3)
N2 C6 C7 N3 47.1(3)
C10 N3 C8 C9 -60.1(3)
C7 N3 C8 C9 -177.9(3)
Sc1 N3 C8 C9 69.1(3)
C34 N4 C9 C8 76.8(3)
C35 N4 C9 C8 -161.4(3)
N3 C8 C9 N4 -173.1(3)
C2 N1 C11 C16 93.7(4)
Sc1 N1 C11 C16 -80.6(3)
C2 N1 C11 C12 -87.0(4)
Sc1 N1 C11 C12 98.7(3)
C16 C11 C12 C13 1.9(5)
N1 C11 C12 C13 -177.4(3)
C16 C11 C12 C20 -176.5(3)
N1 C11 C12 C20 4.2(4)
C11 C12 C13 C14 -0.4(5)
C20 C12 C13 C14 178.1(3)
C12 C13 C14 C15 -0.6(6)
C13 C14 C15 C16 0.1(6)
C14 C15 C16 C11 1.3(5)
C14 C15 C16 C17 -177.2(3)
C12 C11 C16 C15 -2.3(5)
N1 C11 C16 C15 177.0(3)
C12 C11 C16 C17 176.1(3)
N1 C11 C16 C17 -4.6(5)
C15 C16 C17 C19 -55.1(4)
C11 C16 C17 C19 126.4(4)
C15 C16 C17 C18 66.8(4)
C11 C16 C17 C18 -111.6(4)
C13 C12 C20 C21 -86.5(4)
C11 C12 C20 C21 91.9(4)
C13 C12 C20 C22 35.1(4)
C11 C12 C20 C22 -146.5(3)
N6 C23 N8 C24 -175.1(3)
S1 C23 N8 C24 8.3(5)
Sc1 C23 N8 C24 174.5(3)
N6 C23 N8 Sc1 10.3(3)
S1 C23 N8 Sc1 -166.2(3)
N5 Sc1 N8 C23 -25.9(3)
N2 Sc1 N8 C23 176.32(18)
N1 Sc1 N8 C23 91.33(19)
N6 Sc1 N8 C23 -6.62(17)
N3 Sc1 N8 C23 -109.19(19)
N5 Sc1 N8 C24 161.6(3)
N2 Sc1 N8 C24 3.9(4)
N1 Sc1 N8 C24 -81.1(3)
N6 Sc1 N8 C24 -179.1(4)
N3 Sc1 N8 C24 78.4(3)
C23 Sc1 N8 C24 -172.5(5)
C23 N8 C24 C25 -159.5(3)
Sc1 N8 C24 C25 11.3(5)
C23 N8 C24 C29 21.7(5)
Sc1 N8 C24 C29 -167.5(3)
C29 C24 C25 C26 -1.9(5)
N8 C24 C25 C26 179.2(3)
C24 C25 C26 C27 -0.3(6)
C25 C26 C27 C28 1.7(6)
C26 C27 C28 C29 -0.9(6)
C25 C24 C29 C28 2.8(5)
N8 C24 C29 C28 -178.5(3)
C27 C28 C29 C24 -1.4(6)
Sc1 N5 C36 C37 -7.1(8)
Sc1 N5 C36 C41 174.5(5)
N5 C36 C37 C38 178.9(3)
C41 C36 C37 C38 -2.6(5)
N5 C36 C37 C45 -0.7(5)
C41 C36 C37 C45 177.8(3)
C36 C37 C38 C39 0.4(5)
C45 C37 C38 C39 -180.0(3)
C37 C38 C39 C40 1.6(6)
C38 C39 C40 C41 -1.4(6)
C39 C40 C41 C36 -0.8(5)
C39 C40 C41 C42 -179.1(3)
N5 C36 C41 C40 -178.7(3)
C37 C36 C41 C40 2.8(5)
N5 C36 C41 C42 -0.5(5)
C37 C36 C41 C42 -179.0(3)
C40 C41 C42 C43 76.5(4)
C36 C41 C42 C43 -101.7(3)
C40 C41 C42 C44 -49.8(4)
C36 C41 C42 C44 132.0(3)
C38 C37 C45 C46 -71.4(4)
C36 C37 C45 C46 108.2(3)
C38 C37 C45 C47 52.9(4)
C36 C37 C45 C47 -127.6(3)
N6 N7 C48 S1 0.5(4)
N6 N7 C48 Si1 -179.5(2)
C23 S1 C48 N7 0.5(3)
C23 S1 C48 Si1 -179.6(2)
C50' Si1 C48 N7 14.0(6)
C49 Si1 C48 N7 -172.8(6)
C51' Si1 C48 N7 -128.3(6)
C51 Si1 C48 N7 69.6(4)
C50 Si1 C48 N7 -39.7(5)
C49' Si1 C48 N7 133.5(5)
C50' Si1 C48 S1 -166.0(5)
C49 Si1 C48 S1 7.2(6)
C51' Si1 C48 S1 51.8(6)
C51 Si1 C48 S1 -110.4(4)
C50 Si1 C48 S1 140.3(4)
C49' Si1 C48 S1 -46.5(5)

loop_
_platon_squeeze_void_nr
_platon_squeeze_void_average_x
_platon_squeeze_void_average_y
_platon_squeeze_void_average_z
_platon_squeeze_void_volume
_platon_squeeze_void_count_electrons
_platon_squeeze_void_content
1 0.001 0.500 1.000 506 85 ' '
2 0.498 0.000 0.500 506 85 ' '
3 0.117 -0.018 0.123 19 1 ' '
4 0.383 0.482 0.377 19 1 ' '
5 0.617 0.518 0.623 19 1 ' '
6 0.883 0.018 0.877 19 1 ' '
